data_7714236
loop_
_publ_author_name
'Kwon, Hee Chang'
'Lee, Da Hyun'
'Yoon, Minyoung'
'Nayab, Saira'
'Lee, Hyosun'
'Han, Ji Hoon'

_publ_section_title
;
 Novel Cu(II) Complexes as DNA-destabilizing Agents and Their DNA Nuclease
 Activity
;
_journal_name_full 'Dalton Transactions'
_journal_paper_doi 10.1039/D3DT02615A
_journal_year 2023
_chemical_formula_sum 'C14 H16 Cu N4 O7'
_chemical_formula_weight 415.85
_space_group_crystal_system triclinic
_space_group_IT_number 2
_space_group_name_Hall '-P 1'
_space_group_name_H-M_alt 'P -1'
_atom_sites_solution_hydrogens difmap
_audit_creation_method SHELXL-2018/3
_audit_update_record
;
2023-09-20 deposited with the CCDC.	2023-10-02 downloaded from the CCDC.
;
_cell_angle_alpha 74.02(3)
_cell_angle_beta 89.47(3)
_cell_angle_gamma 69.01(3)
_cell_formula_units_Z 2
_cell_length_a 7.1870(14)
_cell_length_b 8.2690(16)
_cell_length_c 14.574(3)
_cell_measurement_reflns_used 13621
_cell_measurement_temperature 100(2)
_cell_measurement_theta_max 33.679
_cell_measurement_theta_min 0.350
_cell_volume 773.5(3)
_computing_cell_refinement 'HKL3000sm (Otwinowski & Minor, 1997)'
_computing_data_collection 'PAL BL2D-SMDC Program (Shin et. al, 2016)'
_computing_data_reduction 'HKL3000sm (Otwinowski & Minor, 1997)'
_computing_molecular_graphics ORTEP
_computing_publication_material WinGX
_computing_structure_refinement 'SHELXL-2018/3 (Sheldrick, 2018)'
_computing_structure_solution 'SHELXT 2018/2 (Sheldrick, 2018)'
_diffrn_ambient_temperature 100(2)
_diffrn_measured_fraction_theta_full 0.951
_diffrn_measured_fraction_theta_max 0.742
_diffrn_measurement_device_type 'Rayonix MX225HS CCD area detector'
_diffrn_measurement_method 'omega scan'
_diffrn_radiation_type synchrotron
_diffrn_radiation_wavelength 0.610
_diffrn_reflns_av_R_equivalents 0.0272
_diffrn_reflns_av_unetI/netI 0.0405
_diffrn_reflns_Laue_measured_fraction_full 0.951
_diffrn_reflns_Laue_measured_fraction_max 0.742
_diffrn_reflns_limit_h_max 12
_diffrn_reflns_limit_h_min -12
_diffrn_reflns_limit_k_max 13
_diffrn_reflns_limit_k_min -13
_diffrn_reflns_limit_l_max 23
_diffrn_reflns_limit_l_min -22
_diffrn_reflns_number 11409
_diffrn_reflns_point_group_measured_fraction_full 0.951
_diffrn_reflns_point_group_measured_fraction_max 0.742
_diffrn_reflns_theta_full 21.469
_diffrn_reflns_theta_max 33.652
_diffrn_reflns_theta_min 2.333
_diffrn_source 'PLSII 2D bending magnet'
_exptl_absorpt_coefficient_mu 0.967
_exptl_absorpt_correction_T_max 1.000
_exptl_absorpt_correction_T_min 0.955
_exptl_absorpt_correction_type empirical
_exptl_absorpt_process_details 'HKL3000sm Scalepack(Otwinowski et.al,2003)'
_exptl_crystal_colour blue
_exptl_crystal_density_diffrn 1.785
_exptl_crystal_description plate
_exptl_crystal_F_000 426
_exptl_crystal_size_max 0.200
_exptl_crystal_size_mid 0.080
_exptl_crystal_size_min 0.070
_refine_diff_density_max 1.132
_refine_diff_density_min -1.463
_refine_diff_density_rms 0.131
_refine_ls_extinction_method none
_refine_ls_goodness_of_fit_ref 1.136
_refine_ls_hydrogen_treatment refall
_refine_ls_matrix_type full
_refine_ls_number_parameters 299
_refine_ls_number_reflns 7198
_refine_ls_number_restraints 24
_refine_ls_restrained_S_all 1.700
_refine_ls_R_factor_all 0.0426
_refine_ls_R_factor_gt 0.0405
_refine_ls_shift/su_max 0.001
_refine_ls_shift/su_mean 0.000
_refine_ls_structure_factor_coef Fsqd
_refine_ls_weighting_details 'w=1/[\s^2^(Fo^2^)+(0.0776P)^2^+0.2567P] where P=(Fo^2^+2Fc^2^)/3'
_refine_ls_weighting_scheme calc
_refine_ls_wR_factor_gt 0.1205
_refine_ls_wR_factor_ref 0.1218
_reflns_Friedel_coverage 0.000
_reflns_number_gt 6664
_reflns_number_total 7198
_reflns_threshold_expression 'I > 2\s(I)'
_cod_data_source_file d3dt02615a2.cif
_cod_data_source_block a_a
_cod_original_cell_volume 773.6(3)
_cod_database_code 7714236
_shelx_shelxl_version_number 2018/3
_shelx_space_group_comment
;
The symmetry employed for this shelxl refinement is uniquely defined
by the following loop, which should always be used as a source of
symmetry information in preference to the above space-group names.
They are only intended as comments.
;
_shelx_estimated_absorpt_t_min 0.830
_shelx_estimated_absorpt_t_max 0.935

loop_
_space_group_symop_operation_xyz
'x, y, z'
'-x, -y, -z'

loop_
_atom_site_label
_atom_site_type_symbol
_atom_site_fract_x
_atom_site_fract_y
_atom_site_fract_z
_atom_site_U_iso_or_equiv
_atom_site_adp_type
_atom_site_occupancy
_atom_site_site_symmetry_order
_atom_site_calc_flag
_atom_site_refinement_flags_posn
_atom_site_refinement_flags_adp
_atom_site_refinement_flags_occupancy
_atom_site_disorder_assembly
_atom_site_disorder_group
Cu01 Cu 0.35847(2) 0.43579(2) 0.22241(2) 0.00659(5) Uani 1 1 d . U . . .
N01 N 0.74955(16) 0.32906(15) 0.26384(9) 0.01181(18) Uani 1 1 d . . . . .
N02 N 0.41500(15) 0.16323(14) 0.15421(9) 0.00929(16) Uani 1 1 d . . . . .
C011 C 0.17810(17) 0.71200(16) -0.02468(9) 0.00944(18) Uani 1 1 d . . . . .
N011 N 0.19725(14) 0.69987(12) 0.14883(7) 0.00627(14) Uani 1 1 d . U . . .
O011 O -0.03371(14) 0.76245(13) -0.02775(7) 0.01115(16) Uani 1 1 d . . . . .
C012 C 0.25892(17) 0.76909(15) 0.05207(9) 0.00881(17) Uani 1 1 d . . . . .
N012 N 0.27559(15) 0.52356(13) 0.33467(8) 0.00768(15) Uani 1 1 d . . . . .
C013 C -0.02359(16) 0.74357(15) 0.14109(9) 0.00860(17) Uani 1 1 d . . . . .
C014 C -0.08611(18) 0.67923(17) 0.06276(10) 0.01102(19) Uani 1 1 d . . . . .
C015 C 0.24703(18) 0.79477(15) 0.21274(9) 0.00846(17) Uani 1 1 d . U . . .
C016 C 0.24232(17) 0.69887(15) 0.31579(9) 0.00784(17) Uani 1 1 d . . . . .
H17 H 0.185(4) 0.906(4) 0.3732(19) 0.018(6) Uiso 1 1 d . . . . .
C017 C 0.21104(19) 0.78753(16) 0.38774(10) 0.01059(19) Uani 1 1 d . . . . .
H18 H 0.205(4) 0.732(3) 0.5324(18) 0.013(5) Uiso 1 1 d . . . . .
C018 C 0.21523(19) 0.68899(17) 0.48088(10) 0.01090(19) Uani 1 1 d . . . . .
C019 C 0.24439(17) 0.50322(16) 0.50299(9) 0.00868(17) Uani 1 1 d . . . . .
H20 H 0.231(4) 0.440(3) 0.6468(19) 0.016(6) Uiso 1 1 d . . . . .
C020 C 0.24385(19) 0.39468(18) 0.59725(10) 0.0118(2) Uani 1 1 d . . . . .
H21 H 0.271(4) 0.145(3) 0.6731(18) 0.010(5) Uiso 1 1 d . . . . .
C021 C 0.26881(19) 0.21622(17) 0.61391(10) 0.0122(2) Uani 1 1 d . . . . .
H22 H 0.308(4) 0.010(4) 0.545(2) 0.023(6) Uiso 1 1 d . . . . .
C022 C 0.29157(19) 0.13966(16) 0.53698(10) 0.0122(2) Uani 1 1 d . . . . .
H23 H 0.308(4) 0.194(4) 0.398(2) 0.020(6) Uiso 1 1 d . . . . .
C023 C 0.29429(18) 0.24024(15) 0.44478(10) 0.01020(18) Uani 1 1 d . . . . .
C024 C 0.27256(16) 0.42332(14) 0.42677(9) 0.00718(16) Uani 1 1 d . . . . .
O01A O 0.92855(17) 0.25476(19) 0.29195(11) 0.0245(3) Uani 1 1 d . . . . .
O02A O 0.34217(16) 0.13190(15) 0.23171(8) 0.01487(18) Uani 1 1 d . . . . .
H11A H 0.198(4) 0.774(3) -0.0842(19) 0.017(6) Uiso 1 1 d . . . . .
H12A H 0.397(4) 0.725(3) 0.0559(18) 0.011(5) Uiso 1 1 d . . . . .
H13A H -0.058(3) 0.686(3) 0.2016(15) 0.001(4) Uiso 1 1 d . . . . .
H14A H -0.227(4) 0.713(4) 0.054(2) 0.019(6) Uiso 1 1 d . . . . .
H15A H 0.163(3) 0.910(3) 0.2017(17) 0.009(5) Uiso 1 1 d . . . . .
O01B O 0.62887(15) 0.24571(13) 0.29363(8) 0.01282(16) Uani 1 1 d . . . . .
O02B O 0.49150(16) 0.05100(14) 0.11141(9) 0.01551(19) Uani 1 1 d . . . . .
H11B H 0.241(3) 0.588(3) -0.0167(15) 0.004(4) Uiso 1 1 d . . . . .
H12B H 0.217(4) 0.897(3) 0.0382(19) 0.014(5) Uiso 1 1 d . . . . .
H13B H -0.094(3) 0.885(3) 0.1243(16) 0.005(4) Uiso 1 1 d . . . . .
H14B H -0.015(4) 0.545(4) 0.083(2) 0.018(6) Uiso 1 1 d . . . . .
H15B H 0.371(4) 0.788(3) 0.2044(19) 0.015(6) Uiso 1 1 d . . . . .
O01C O 0.67466(16) 0.48689(14) 0.20832(8) 0.01379(17) Uani 1 1 d . . . . .
O02C O 0.41034(15) 0.32828(12) 0.11713(8) 0.01117(15) Uani 1 1 d . U . . .

loop_
_atom_site_aniso_label
_atom_site_aniso_U_11
_atom_site_aniso_U_22
_atom_site_aniso_U_33
_atom_site_aniso_U_23
_atom_site_aniso_U_13
_atom_site_aniso_U_12
Cu01 0.00452(7) 0.00153(6) 0.01345(7) -0.00269(4) -0.00167(4) -0.00035(4)
N01 0.0063(4) 0.0105(4) 0.0191(5) -0.0070(3) -0.0022(3) -0.0015(3)
N02 0.0055(4) 0.0052(3) 0.0187(5) -0.0049(3) -0.0007(3) -0.0026(3)
C011 0.0073(4) 0.0068(4) 0.0147(5) -0.0038(3) -0.0008(3) -0.0025(3)
N011 0.0043(3) 0.0029(3) 0.0126(4) -0.0025(3) -0.0014(3) -0.0022(3)
O011 0.0067(3) 0.0105(4) 0.0153(4) -0.0030(3) -0.0033(3) -0.0027(3)
C012 0.0066(4) 0.0057(4) 0.0153(5) -0.0028(3) -0.0009(3) -0.0037(3)
N012 0.0046(3) 0.0030(3) 0.0155(5) -0.0027(3) -0.0024(3) -0.0014(3)
C013 0.0030(4) 0.0060(4) 0.0165(5) -0.0037(3) -0.0023(3) -0.0009(3)
C014 0.0067(4) 0.0110(5) 0.0177(6) -0.0049(4) -0.0020(3) -0.0055(4)
C015 0.0088(4) 0.0042(3) 0.0142(4) -0.0033(3) -0.0018(3) -0.0040(3)
C016 0.0052(4) 0.0036(4) 0.0159(5) -0.0043(3) -0.0018(3) -0.0019(3)
C017 0.0103(4) 0.0059(4) 0.0183(6) -0.0064(3) -0.0007(4) -0.0041(3)
C018 0.0104(4) 0.0081(4) 0.0171(6) -0.0069(4) -0.0010(4) -0.0043(4)
C019 0.0055(4) 0.0071(4) 0.0144(5) -0.0044(3) -0.0017(3) -0.0023(3)
C020 0.0091(4) 0.0109(5) 0.0154(6) -0.0042(4) -0.0019(4) -0.0033(4)
C021 0.0086(4) 0.0088(4) 0.0161(6) -0.0009(4) -0.0017(4) -0.0016(4)
C022 0.0099(4) 0.0047(4) 0.0190(6) -0.0014(3) -0.0003(4) -0.0007(3)
C023 0.0092(4) 0.0036(4) 0.0169(5) -0.0027(3) -0.0004(3) -0.0015(3)
C024 0.0039(4) 0.0035(4) 0.0139(5) -0.0028(3) -0.0017(3) -0.0009(3)
O01A 0.0048(4) 0.0249(6) 0.0397(7) -0.0100(5) -0.0062(4) 0.0001(4)
O02A 0.0157(4) 0.0155(4) 0.0192(5) -0.0069(3) 0.0043(3) -0.0111(4)
O01B 0.0084(4) 0.0066(3) 0.0218(5) -0.0022(3) -0.0028(3) -0.0022(3)
O02B 0.0148(4) 0.0071(4) 0.0295(6) -0.0117(4) 0.0059(4) -0.0049(3)
O01C 0.0124(4) 0.0096(4) 0.0202(5) -0.0031(3) -0.0020(3) -0.0059(3)
O02C 0.0128(4) 0.0032(3) 0.0178(4) -0.0034(3) -0.0009(3) -0.0030(3)

loop_
_atom_type_symbol
_atom_type_description
_atom_type_scat_dispersion_real
_atom_type_scat_dispersion_imag
_atom_type_scat_source
C C 0.0021 0.0012 'International Tables Vol C Tables 4.2.6.8 and 6.1.1.4'
H H 0.0000 0.0000 'International Tables Vol C Tables 4.2.6.8 and 6.1.1.4'
N N 0.0044 0.0024 'International Tables Vol C Tables 4.2.6.8 and 6.1.1.4'
O O 0.0078 0.0044 'International Tables Vol C Tables 4.2.6.8 and 6.1.1.4'
Cu Cu 0.3370 0.9703 'International Tables Vol C Tables 4.2.6.8 and 6.1.1.4'

loop_
_geom_angle_atom_site_label_1
_geom_angle_atom_site_label_2
_geom_angle_atom_site_label_3
_geom_angle
_geom_angle_site_symmetry_1
_geom_angle_site_symmetry_3
_geom_angle_publ_flag
O02C Cu01 N012 170.62(4) . . ?
O02C Cu01 N011 100.34(5) . . ?
N012 Cu01 N011 82.72(5) . . ?
O02C Cu01 O01B 88.77(5) . . ?
N012 Cu01 O01B 93.32(5) . . ?
N011 Cu01 O01B 147.52(4) . . ?
O01A N01 O01C 122.82(13) . . ?
O01A N01 O01B 119.89(13) . . ?
O01C N01 O01B 117.27(11) . . ?
O02B N02 O02A 124.64(12) . . ?
O02B N02 O02C 118.54(12) . . ?
O02A N02 O02C 116.82(11) . . ?
O011 C011 C012 111.72(10) . . ?
O011 C011 H11A 103.9(16) . . ?
C012 C011 H11A 110.0(16) . . ?
O011 C011 H11B 110.8(13) . . ?
C012 C011 H11B 111.5(13) . . ?
H11A C011 H11B 109(2) . . ?
C015 N011 C013 109.27(9) . . ?
C015 N011 C012 107.39(9) . . ?
C013 N011 C012 109.42(10) . . ?
C015 N011 Cu01 100.76(7) . . ?
C013 N011 Cu01 113.13(8) . . ?
C012 N011 Cu01 116.22(8) . . ?
C011 O011 C014 109.79(10) . . ?
N011 C012 C011 112.37(9) . . ?
N011 C012 H12A 108.3(15) . . ?
C011 C012 H12A 109.2(15) . . ?
N011 C012 H12B 107.3(16) . . ?
C011 C012 H12B 112.7(15) . . ?
H12A C012 H12B 107(2) . . ?
C016 N012 C024 119.88(11) . . ?
C016 N012 Cu01 111.70(9) . . ?
C024 N012 Cu01 127.95(8) . . ?
N011 C013 C014 111.04(10) . . ?
N011 C013 H13A 108.3(12) . . ?
C014 C013 H13A 110.1(12) . . ?
N011 C013 H13B 107.3(12) . . ?
C014 C013 H13B 109.4(12) . . ?
H13A C013 H13B 110.7(17) . . ?
O011 C014 C013 110.75(10) . . ?
O011 C014 H14A 105.0(17) . . ?
C013 C014 H14A 112.1(17) . . ?
O011 C014 H14B 111.9(16) . . ?
C013 C014 H14B 105.4(16) . . ?
H14A C014 H14B 112(2) . . ?
N011 C015 C016 110.41(9) . . ?
N011 C015 H15A 113.9(15) . . ?
C016 C015 H15A 107.2(15) . . ?
N011 C015 H15B 106.6(17) . . ?
C016 C015 H15B 107.9(17) . . ?
H15A C015 H15B 111(2) . . ?
N012 C016 C017 122.59(12) . . ?
N012 C016 C015 115.18(11) . . ?
C017 C016 C015 122.20(10) . . ?
C018 C017 C016 118.70(11) . . ?
C018 C017 H17 120.2(18) . . ?
C016 C017 H17 121.0(18) . . ?
C017 C018 C019 120.10(11) . . ?
C017 C018 H18 125.0(16) . . ?
C019 C018 H18 114.9(16) . . ?
C018 C019 C024 118.13(11) . . ?
C018 C019 C020 123.08(12) . . ?
C024 C019 C020 118.79(11) . . ?
C021 C020 C019 120.40(12) . . ?
C021 C020 H20 118.7(17) . . ?
C019 C020 H20 120.8(17) . . ?
C020 C021 C022 120.21(13) . . ?
C020 C021 H21 121.7(15) . . ?
C022 C021 H21 118.1(15) . . ?
C023 C022 C021 121.03(11) . . ?
C023 C022 H22 115.8(17) . . ?
C021 C022 H22 123.2(17) . . ?
C022 C023 C024 119.40(12) . . ?
C022 C023 H23 121.1(19) . . ?
C024 C023 H23 119.5(19) . . ?
N012 C024 C023 119.34(11) . . ?
N012 C024 C019 120.52(10) . . ?
C023 C024 C019 120.13(11) . . ?
N01 O01B Cu01 101.40(8) . . ?
N02 O02C Cu01 104.75(9) . . ?

loop_
_geom_bond_atom_site_label_1
_geom_bond_atom_site_label_2
_geom_bond_distance
_geom_bond_site_symmetry_2
_geom_bond_publ_flag
Cu01 O02C 1.9459(11) . ?
Cu01 N012 1.9708(12) . ?
Cu01 N011 2.0451(13) . ?
Cu01 O01B 2.0678(14) . ?
N01 O01A 1.2269(15) . ?
N01 O01C 1.2535(16) . ?
N01 O01B 1.2932(16) . ?
N02 O02B 1.2245(15) . ?
N02 O02A 1.2418(16) . ?
N02 O02C 1.3106(14) . ?
C011 O011 1.4246(16) . ?
C011 C012 1.5201(17) . ?
C011 H11A 0.92(3) . ?
C011 H11B 0.93(2) . ?
N011 C015 1.4904(15) . ?
N011 C013 1.4942(15) . ?
N011 C012 1.4960(17) . ?
O011 C014 1.4255(18) . ?
C012 H12A 0.92(2) . ?
C012 H12B 0.95(3) . ?
N012 C016 1.3295(15) . ?
N012 C024 1.3745(17) . ?
C013 C014 1.5177(18) . ?
C013 H13A 0.96(2) . ?
C013 H13B 1.05(2) . ?
C014 H14A 0.95(3) . ?
C014 H14B 1.00(3) . ?
C015 C016 1.4994(18) . ?
C015 H15A 0.90(2) . ?
C015 H15B 0.89(3) . ?
C016 C017 1.4101(18) . ?
C017 C018 1.372(2) . ?
C017 H17 0.89(3) . ?
C018 C019 1.4162(17) . ?
C018 H18 0.91(2) . ?
C019 C024 1.4197(17) . ?
C019 C020 1.4199(19) . ?
C020 C021 1.3721(19) . ?
C020 H20 0.89(3) . ?
C021 C022 1.413(2) . ?
C021 H21 0.90(2) . ?
C022 C023 1.376(2) . ?
C022 H22 1.01(3) . ?
C023 C024 1.4134(16) . ?
C023 H23 0.85(3) . ?

loop_
_geom_torsion_atom_site_label_1
_geom_torsion_atom_site_label_2
_geom_torsion_atom_site_label_3
_geom_torsion_atom_site_label_4
_geom_torsion
_geom_torsion_site_symmetry_1
_geom_torsion_site_symmetry_2
_geom_torsion_site_symmetry_3
_geom_torsion_site_symmetry_4
_geom_torsion_publ_flag
C012 C011 O011 C014 -59.58(13) . . . . ?
C015 N011 C012 C011 -168.29(9) . . . . ?
C013 N011 C012 C011 -49.79(12) . . . . ?
Cu01 N011 C012 C011 79.85(10) . . . . ?
O011 C011 C012 N011 54.32(13) . . . . ?
C015 N011 C013 C014 169.40(10) . . . . ?
C012 N011 C013 C014 52.07(12) . . . . ?
Cu01 N011 C013 C014 -79.24(11) . . . . ?
C011 O011 C014 C013 62.20(12) . . . . ?
N011 C013 C014 O011 -59.36(13) . . . . ?
C013 N011 C015 C016 76.76(12) . . . . ?
C012 N011 C015 C016 -164.64(9) . . . . ?
Cu01 N011 C015 C016 -42.58(10) . . . . ?
C024 N012 C016 C017 2.57(17) . . . . ?
Cu01 N012 C016 C017 -170.18(9) . . . . ?
C024 N012 C016 C015 -179.34(10) . . . . ?
Cu01 N012 C016 C015 7.91(12) . . . . ?
N011 C015 C016 N012 25.44(14) . . . . ?
N011 C015 C016 C017 -156.46(11) . . . . ?
N012 C016 C017 C018 0.04(18) . . . . ?
C015 C016 C017 C018 -177.92(11) . . . . ?
C016 C017 C018 C019 -1.91(18) . . . . ?
C017 C018 C019 C024 1.19(17) . . . . ?
C017 C018 C019 C020 -177.88(12) . . . . ?
C018 C019 C020 C021 178.64(12) . . . . ?
C024 C019 C020 C021 -0.43(18) . . . . ?
C019 C020 C021 C022 -1.19(19) . . . . ?
C020 C021 C022 C023 1.66(19) . . . . ?
C021 C022 C023 C024 -0.44(19) . . . . ?
C016 N012 C024 C023 175.63(10) . . . . ?
Cu01 N012 C024 C023 -12.92(15) . . . . ?
C016 N012 C024 C019 -3.26(16) . . . . ?
Cu01 N012 C024 C019 168.19(8) . . . . ?
C022 C023 C024 N012 179.91(11) . . . . ?
C022 C023 C024 C019 -1.20(17) . . . . ?
C018 C019 C024 N012 1.39(16) . . . . ?
C020 C019 C024 N012 -179.49(10) . . . . ?
C018 C019 C024 C023 -177.49(11) . . . . ?
C020 C019 C024 C023 1.63(16) . . . . ?
O01A N01 O01B Cu01 -179.87(11) . . . . ?
O01C N01 O01B Cu01 1.87(13) . . . . ?
O02B N02 O02C Cu01 -162.73(10) . . . . ?
O02A N02 O02C Cu01 16.56(12) . . . . ?
